data_2232497
loop_
_publ_author_name
'de Lima, Geraldo M.'
'Tiekink, Edward R. T.'
'Wardell, James L.'
'Wardell, Solange M. S. V.'

_publ_section_title
;
 (2-Carbamoylethyl-\k^2^<i>C</i>^1^,<i>O</i>)triiodidotin(IV)
;
_journal_coeditor_code WM2541
_journal_issue 11
_journal_name_full 'Acta Crystallographica Section E'
_journal_page_first m1536
_journal_page_last m1537
_journal_paper_doi 10.1107/S1600536811041778
_journal_volume 67
_journal_year 2011
_chemical_formula_iupac '[Sn (C3 H6 N O) I3]'
_chemical_formula_moiety 'C3 H6 I3 N O Sn'
_chemical_formula_sum 'C3 H6 I3 N O Sn'
_chemical_formula_weight 571.48
_chemical_name_systematic
;
(2-Carbamoylethyl-\k^2^<i>C</i>^1^,<i>O</i>)triiodidotin(IV)
;
_space_group_IT_number 2
_symmetry_cell_setting triclinic
_symmetry_space_group_name_Hall '-P 1'
_symmetry_space_group_name_H-M 'P -1'
_atom_sites_solution_hydrogens geom
_atom_sites_solution_primary direct
_atom_sites_solution_secondary difmap
_audit_creation_method SHELXL-97
_cell_angle_alpha 98.8010(10)
_cell_angle_beta 105.5230(10)
_cell_angle_gamma 102.3830(10)
_cell_formula_units_Z 4
_cell_length_a 7.85300(10)
_cell_length_b 10.62640(10)
_cell_length_c 14.1250(2)
_cell_measurement_reflns_used 4411
_cell_measurement_temperature 120(2)
_cell_measurement_theta_max 27.5
_cell_measurement_theta_min 2.9
_cell_volume 1081.23(2)
_computing_cell_refinement 'DENZO (Otwinowski & Minor, 1997) and COLLECT (Hooft, 1998)'
_computing_data_collection 'COLLECT (Hooft, 1998)'
_computing_data_reduction 'DENZO (Otwinowski & Minor, 1997) and COLLECT (Hooft, 1998)'
_computing_molecular_graphics 'ORTEP-3 (Farrugia, 1997) and DIAMOND (Brandenburg, 2006)'
_computing_publication_material 'publCIF (Westrip, 2010)'
_computing_structure_refinement 'SHELXL97 (Sheldrick, 2008)'
_computing_structure_solution 'SHELXS97 (Sheldrick, 2008)'
_diffrn_ambient_temperature 120(2)
_diffrn_detector_area_resol_mean 9.091
_diffrn_measured_fraction_theta_full 0.984
_diffrn_measured_fraction_theta_max 0.984
_diffrn_measurement_device_type 'Bruker--Nonius APEXII CCD'
_diffrn_measurement_method '\f and \w'
_diffrn_radiation_monochromator '10cm confocal mirrors'
_diffrn_radiation_source 'Bruker-Nonius FR591 rotating anode'
_diffrn_radiation_type MoK\a
_diffrn_radiation_wavelength 0.71073
_diffrn_reflns_av_R_equivalents 0.0389
_diffrn_reflns_av_sigmaI/netI 0.0392
_diffrn_reflns_limit_h_max 9
_diffrn_reflns_limit_h_min -9
_diffrn_reflns_limit_k_max 13
_diffrn_reflns_limit_k_min -13
_diffrn_reflns_limit_l_max 17
_diffrn_reflns_limit_l_min -17
_diffrn_reflns_number 14061
_diffrn_reflns_theta_full 26.50
_diffrn_reflns_theta_max 26.50
_diffrn_reflns_theta_min 2.97
_diffrn_standards_number 0
_exptl_absorpt_coefficient_mu 10.873
_exptl_absorpt_correction_T_max 1.0000
_exptl_absorpt_correction_T_min 0.3788
_exptl_absorpt_correction_type multi-scan
_exptl_absorpt_process_details '(<i>SADABS</i>; Sheldrick, 2007)'
_exptl_crystal_colour yellow
_exptl_crystal_density_diffrn 3.511
_exptl_crystal_density_method 'not measured'
_exptl_crystal_description plate
_exptl_crystal_F_000 992
_exptl_crystal_size_max 0.20
_exptl_crystal_size_mid 0.20
_exptl_crystal_size_min 0.02
_refine_diff_density_max 1.374
_refine_diff_density_min -1.464
_refine_ls_extinction_method none
_refine_ls_goodness_of_fit_ref 1.118
_refine_ls_hydrogen_treatment constr
_refine_ls_matrix_type full
_refine_ls_number_parameters 163
_refine_ls_number_reflns 4414
_refine_ls_number_restraints 0
_refine_ls_restrained_S_all 1.118
_refine_ls_R_factor_all 0.0279
_refine_ls_R_factor_gt 0.0273
_refine_ls_shift/su_max 0.001
_refine_ls_shift/su_mean 0.000
_refine_ls_structure_factor_coef Fsqd
_refine_ls_weighting_details 'calc w=1/[\s^2^(Fo^2^)+(0.0384P)^2^+3.8857P] where P=(Fo^2^+2Fc^2^)/3'
_refine_ls_weighting_scheme calc
_refine_ls_wR_factor_gt 0.0784
_refine_ls_wR_factor_ref 0.0788
_reflns_number_gt 4342
_reflns_number_total 4414
_reflns_threshold_expression I>2\s(I)
_cod_data_source_file wm2541.cif
_cod_data_source_block I
_cod_original_cell_volume 1081.22(2)
_cod_original_sg_symbol_Hall '-P 1 '
_cod_database_code 2232497
_cod_database_fobs_code 2232497

loop_
_symmetry_equiv_pos_as_xyz
'x, y, z'
'-x, -y, -z'

loop_
_atom_site_type_symbol
_atom_site_label
_atom_site_fract_x
_atom_site_fract_y
_atom_site_fract_z
_atom_site_U_iso_or_equiv
_atom_site_adp_type
_atom_site_calc_flag
_atom_site_refinement_flags
_atom_site_occupancy
_atom_site_symmetry_multiplicity
Sn Sn1 0.84744(4) 0.81052(3) 0.07941(2) 0.01343(9) Uani d . 1 1
I I1 0.79233(5) 0.56511(3) 0.11465(2) 0.02019(10) Uani d . 1 1
I I2 1.13298(5) 0.80096(3) -0.00043(3) 0.02164(10) Uani d . 1 1
I I3 0.58439(4) 0.79311(3) -0.09302(2) 0.01808(9) Uani d . 1 1
O O1 0.6302(5) 0.8274(4) 0.1636(3) 0.0196(7) Uani d . 1 1
N N1 0.5852(8) 0.9523(5) 0.2928(4) 0.0324(12) Uani d . 1 1
H H1N 0.4849 0.8870 0.2762 0.039 Uiso calc R 1 1
H H2N 0.6529 0.9568 0.3546 0.039 Uiso calc R 1 1
C C1 0.9830(7) 0.9848(5) 0.1974(4) 0.0190(10) Uani d . 1 1
H H1A 1.0707 0.9634 0.2533 0.023 Uiso calc R 1 1
H H1B 1.0533 1.0528 0.1714 0.023 Uiso calc R 1 1
C C2 0.8454(9) 1.0397(5) 0.2370(4) 0.0266(12) Uani d . 1 1
H H2A 0.9052 1.0874 0.3083 0.032 Uiso calc R 1 1
H H2B 0.8057 1.1037 0.1978 0.032 Uiso calc R 1 1
C C3 0.6791(7) 0.9313(5) 0.2296(4) 0.0198(10) Uani d . 1 1
Sn Sn2 0.27996(4) 0.67003(3) 0.46025(2) 0.01266(9) Uani d . 1 1
I I4 0.61233(4) 0.84602(3) 0.54333(3) 0.01904(10) Uani d . 1 1
I I5 0.02318(4) 0.80393(3) 0.43118(2) 0.01823(9) Uani d . 1 1
I I6 0.25104(5) 0.60910(3) 0.64270(2) 0.02072(10) Uani d . 1 1
O O2 0.3235(5) 0.6994(4) 0.3074(3) 0.0208(8) Uani d . 1 1
N N2 0.3498(7) 0.5858(5) 0.1668(4) 0.0286(11) Uani d . 1 1
H H3N 0.3856 0.6666 0.1585 0.034 Uiso calc R 1 1
H H4N 0.4401 0.5480 0.1716 0.034 Uiso calc R 1 1
C C4 0.2650(7) 0.4737(5) 0.3869(4) 0.0171(9) Uani d . 1 1
H H4A 0.3835 0.4533 0.4140 0.021 Uiso calc R 1 1
H H4B 0.1684 0.4090 0.4005 0.021 Uiso calc R 1 1
C C5 0.2215(7) 0.4620(5) 0.2734(4) 0.0213(11) Uani d . 1 1
H H5A 0.2708 0.3921 0.2449 0.026 Uiso calc R 1 1
H H5B 0.0868 0.4358 0.2414 0.026 Uiso calc R 1 1
C C6 0.3029(7) 0.5905(5) 0.2496(4) 0.0188(10) Uani d . 1 1

loop_
_atom_site_aniso_label
_atom_site_aniso_U_11
_atom_site_aniso_U_22
_atom_site_aniso_U_33
_atom_site_aniso_U_12
_atom_site_aniso_U_13
_atom_site_aniso_U_23
Sn1 0.01254(17) 0.01471(17) 0.01161(16) 0.00316(13) 0.00254(13) 0.00162(12)
I1 0.02194(19) 0.01739(17) 0.02113(18) 0.00547(14) 0.00490(14) 0.00694(13)
I2 0.01880(18) 0.02449(18) 0.02683(19) 0.00877(14) 0.01201(14) 0.00795(14)
I3 0.01449(17) 0.02295(18) 0.01437(17) 0.00462(13) 0.00081(13) 0.00423(13)
O1 0.0162(18) 0.0241(18) 0.0176(17) 0.0048(14) 0.0059(14) 0.0023(14)
N1 0.044(3) 0.027(2) 0.032(3) 0.009(2) 0.025(2) -0.001(2)
C1 0.021(3) 0.013(2) 0.016(2) -0.0025(19) 0.001(2) -0.0023(18)
C2 0.045(4) 0.016(2) 0.024(3) 0.010(2) 0.018(3) 0.003(2)
C3 0.025(3) 0.026(3) 0.016(2) 0.014(2) 0.011(2) 0.008(2)
Sn2 0.01234(17) 0.01365(16) 0.01193(16) 0.00425(12) 0.00339(13) 0.00231(12)
I4 0.01251(17) 0.01815(17) 0.02403(18) 0.00266(13) 0.00420(13) 0.00230(13)
I5 0.01529(18) 0.02042(17) 0.02122(18) 0.00887(13) 0.00530(13) 0.00606(13)
I6 0.01956(18) 0.02811(19) 0.01277(16) 0.00340(14) 0.00347(13) 0.00657(13)
O2 0.028(2) 0.0208(18) 0.0155(17) 0.0060(15) 0.0108(15) 0.0032(14)
N2 0.035(3) 0.030(3) 0.022(2) 0.005(2) 0.015(2) 0.003(2)
C4 0.022(3) 0.013(2) 0.013(2) 0.0072(19) 0.0009(19) 0.0001(17)
C5 0.022(3) 0.021(2) 0.016(2) 0.002(2) 0.004(2) -0.0031(19)
C6 0.014(2) 0.029(3) 0.016(2) 0.009(2) 0.0047(19) 0.006(2)

loop_
_atom_type_symbol
_atom_type_description
_atom_type_scat_dispersion_real
_atom_type_scat_dispersion_imag
_atom_type_scat_source
C C 0.0033 0.0016 'International Tables Vol C Tables 4.2.6.8 and 6.1.1.4'
H H 0.0000 0.0000 'International Tables Vol C Tables 4.2.6.8 and 6.1.1.4'
N N 0.0061 0.0033 'International Tables Vol C Tables 4.2.6.8 and 6.1.1.4'
O O 0.0106 0.0060 'International Tables Vol C Tables 4.2.6.8 and 6.1.1.4'
Sn Sn -0.6537 1.4246 'International Tables Vol C Tables 4.2.6.8 and 6.1.1.4'
I I -0.4742 1.8119 'International Tables Vol C Tables 4.2.6.8 and 6.1.1.4'

loop_
_geom_angle_atom_site_label_1
_geom_angle_atom_site_label_2
_geom_angle_atom_site_label_3
_geom_angle
C1 Sn1 O1 76.52(16)
C1 Sn1 I3 125.92(14)
O1 Sn1 I3 87.71(9)
C1 Sn1 I1 122.64(14)
O1 Sn1 I1 83.18(9)
I3 Sn1 I1 105.788(15)
C1 Sn1 I2 98.50(14)
O1 Sn1 I2 173.92(9)
I3 Sn1 I2 98.106(14)
I1 Sn1 I2 96.853(14)
C3 O1 Sn1 112.5(3)
C3 N1 H1N 109.5
C3 N1 H2N 109.5
H1N N1 H2N 109.5
C2 C1 Sn1 111.0(4)
C2 C1 H1A 109.4
Sn1 C1 H1A 109.4
C2 C1 H1B 109.4
Sn1 C1 H1B 109.4
H1A C1 H1B 108.0
C3 C2 C1 111.7(4)
C3 C2 H2A 109.3
C1 C2 H2A 109.3
C3 C2 H2B 109.3
C1 C2 H2B 109.3
H2A C2 H2B 107.9
O1 C3 N1 121.5(5)
O1 C3 C2 120.3(4)
N1 C3 C2 118.2(5)
C4 Sn2 O2 77.38(16)
C4 Sn2 I5 129.25(14)
O2 Sn2 I5 89.69(9)
C4 Sn2 I4 118.64(14)
O2 Sn2 I4 84.58(9)
I5 Sn2 I4 108.400(14)
C4 Sn2 I6 96.42(13)
O2 Sn2 I6 172.63(9)
I5 Sn2 I6 97.373(13)
I4 Sn2 I6 95.120(13)
C6 O2 Sn2 111.5(3)
C6 N2 H3N 109.5
C6 N2 H4N 109.5
H3N N2 H4N 109.5
C5 C4 Sn2 110.1(3)
C5 C4 H4A 109.6
Sn2 C4 H4A 109.6
C5 C4 H4B 109.6
Sn2 C4 H4B 109.6
H4A C4 H4B 108.1
C6 C5 C4 111.5(4)
C6 C5 H5A 109.3
C4 C5 H5A 109.3
C6 C5 H5B 109.3
C4 C5 H5B 109.3
H5A C5 H5B 108.0
O2 C6 N2 121.2(5)
O2 C6 C5 120.6(4)
N2 C6 C5 118.2(5)

loop_
_geom_bond_atom_site_label_1
_geom_bond_atom_site_label_2
_geom_bond_distance
_geom_bond_publ_flag
Sn1 C1 2.146(5) y
Sn1 O1 2.347(3) y
Sn1 I1 2.6953(4) y
Sn1 I2 2.7796(4) y
Sn1 I3 2.6904(4) y
O1 C3 1.244(6) ?
N1 C3 1.324(7) ?
N1 H1N 0.8800 ?
N1 H2N 0.8800 ?
C1 C2 1.521(7) ?
C1 H1A 0.9900 ?
C1 H1B 0.9900 ?
C2 C3 1.512(8) ?
C2 H2A 0.9900 ?
C2 H2B 0.9900 ?
Sn2 C4 2.147(5) y
Sn2 O2 2.330(3) y
Sn2 I4 2.6987(4) y
Sn2 I5 2.6880(4) y
Sn2 I6 2.8060(4) y
O2 C6 1.262(6) ?
N2 C6 1.313(6) ?
N2 H3N 0.8800 ?
N2 H4N 0.8800 ?
C4 C5 1.526(7) ?
C4 H4A 0.9900 ?
C4 H4B 0.9900 ?
C5 C6 1.506(7) ?
C5 H5A 0.9900 ?
C5 H5B 0.9900 ?

loop_
_geom_hbond_atom_site_label_D
_geom_hbond_atom_site_label_H
_geom_hbond_atom_site_label_A
_geom_hbond_distance_DH
_geom_hbond_distance_HA
_geom_hbond_distance_DA
_geom_hbond_angle_DHA
N1 H1n O2 0.88 2.29 3.085(7) 150
N2 H3n O1 0.88 2.26 3.018(7) 145
N2 H4n I1 0.88 3.06 3.784(6) 141

loop_
_geom_torsion_atom_site_label_1
_geom_torsion_atom_site_label_2
_geom_torsion_atom_site_label_3
_geom_torsion_atom_site_label_4
_geom_torsion
C1 Sn1 O1 C3 6.4(4)
I3 Sn1 O1 C3 -121.4(3)
I1 Sn1 O1 C3 132.4(3)
O1 Sn1 C1 C2 -19.9(3)
I3 Sn1 C1 C2 57.1(4)
I1 Sn1 C1 C2 -92.5(4)
I2 Sn1 C1 C2 163.6(3)
Sn1 C1 C2 C3 31.0(6)
Sn1 O1 C3 N1 -172.4(4)
Sn1 O1 C3 C2 9.8(6)
C1 C2 C3 O1 -27.7(7)
C1 C2 C3 N1 154.4(5)
C4 Sn2 O2 C6 5.8(3)
I5 Sn2 O2 C6 -124.7(3)
I4 Sn2 O2 C6 126.8(3)
O2 Sn2 C4 C5 -20.4(3)
I5 Sn2 C4 C5 58.6(4)
I4 Sn2 C4 C5 -97.0(3)
I6 Sn2 C4 C5 163.6(3)
Sn2 C4 C5 C6 32.4(5)
Sn2 O2 C6 N2 -169.0(4)
Sn2 O2 C6 C5 11.7(6)
C4 C5 C6 O2 -30.2(7)
C4 C5 C6 N2 150.5(5)
